data_4070680
loop_
_publ_author_name
'Douvris, Christos'
'Reed, Christopher A.'

_publ_section_title
;
 Increasing the Reactivity of Vaska&#x2019;s Compound. Oxidative Addition
 of Chlorobenzene at Ambient Temperature
;
_journal_issue 5
_journal_name_full Organometallics
_journal_page_first 807
_journal_paper_doi 10.1021/om700943w
_journal_volume 27
_journal_year 2008
_chemical_formula_sum 'C27 H29 B11 Cl6 Ir O P'
_chemical_formula_weight 924.28
_chemical_name_systematic
;

 ?

;
_space_group_IT_number 14
_symmetry_cell_setting monoclinic
_symmetry_space_group_name_Hall '-P 2yn'
_symmetry_space_group_name_H-M 'P 1 21/n 1'
_atom_sites_solution_hydrogens geom
_atom_sites_solution_primary direct
_atom_sites_solution_secondary difmap
_audit_creation_method SHELXL-97
_cell_angle_alpha 90.00
_cell_angle_beta 96.183(3)
_cell_angle_gamma 90.00
_cell_formula_units_Z 4
_cell_length_a 8.3919(4)
_cell_length_b 29.9794(16)
_cell_length_c 14.0388(8)
_cell_measurement_reflns_used 8796
_cell_measurement_temperature 100(2)
_cell_measurement_theta_max 41.17
_cell_measurement_theta_min 2.51
_cell_volume 3511.4(3)
_computing_cell_refinement 'Bruker SMART'
_computing_data_collection 'Bruker SMART'
_computing_data_reduction 'Bruker SAINT'
_computing_molecular_graphics 'Bruker SHELXTL'
_computing_publication_material 'Bruker SHELXTL'
_computing_structure_refinement 'SHELXL-97 (Sheldrick, 1997)'
_computing_structure_solution 'SHELXS-97 (Sheldrick, 1990)'
_diffrn_ambient_temperature 100(2)
_diffrn_measured_fraction_theta_full 0.941
_diffrn_measured_fraction_theta_max 0.941
_diffrn_measurement_device_type 'CCD area detector'
_diffrn_measurement_method 'phi and omega scans'
_diffrn_radiation_monochromator graphite
_diffrn_radiation_source 'fine-focus sealed tube'
_diffrn_radiation_type MoK\a
_diffrn_radiation_wavelength 0.71073
_diffrn_reflns_av_R_equivalents 0.0250
_diffrn_reflns_av_sigmaI/netI 0.0244
_diffrn_reflns_limit_h_max 11
_diffrn_reflns_limit_h_min -11
_diffrn_reflns_limit_k_max 41
_diffrn_reflns_limit_k_min -41
_diffrn_reflns_limit_l_max 19
_diffrn_reflns_limit_l_min -16
_diffrn_reflns_number 30347
_diffrn_reflns_theta_full 29.57
_diffrn_reflns_theta_max 29.57
_diffrn_reflns_theta_min 1.61
_exptl_absorpt_coefficient_mu 4.330
_exptl_absorpt_correction_T_max 0.6713
_exptl_absorpt_correction_T_min 0.2074
_exptl_absorpt_correction_type multi-scan
_exptl_absorpt_process_details 'Bruker SADABS'
_exptl_crystal_colour colourless
_exptl_crystal_density_diffrn 1.748
_exptl_crystal_density_meas ?
_exptl_crystal_density_method 'not measured'
_exptl_crystal_description 'prism frag'
_exptl_crystal_F_000 1792
_exptl_crystal_size_max 0.53
_exptl_crystal_size_mid 0.23
_exptl_crystal_size_min 0.10
_refine_diff_density_max 1.121
_refine_diff_density_min -0.538
_refine_diff_density_rms 0.088
_refine_ls_extinction_method none
_refine_ls_goodness_of_fit_ref 1.061
_refine_ls_hydrogen_treatment constr
_refine_ls_matrix_type full
_refine_ls_number_parameters 428
_refine_ls_number_reflns 9276
_refine_ls_number_restraints 11
_refine_ls_restrained_S_all 1.060
_refine_ls_R_factor_all 0.0252
_refine_ls_R_factor_gt 0.0199
_refine_ls_shift/su_max 0.004
_refine_ls_shift/su_mean 0.000
_refine_ls_structure_factor_coef Fsqd
_refine_ls_weighting_details 'calc w=1/[\s^2^(Fo^2^)+(0.0170P)^2^+2.4725P] where P=(Fo^2^+2Fc^2^)/3'
_refine_ls_weighting_scheme calc
_refine_ls_wR_factor_gt 0.0424
_refine_ls_wR_factor_ref 0.0443
_reflns_number_gt 8270
_reflns_number_total 9276
_reflns_threshold_expression >2sigma(I)
_cod_data_source_file om700943w-file004.cif
_cod_data_source_block chr071306_0m
_cod_depositor_comments
;
The following automatic conversions were performed:

'_symmetry_cell_setting' value 'Monoclinic' changed to 'monoclinic'
according to /home/saulius/struct/CIF-dictionaries/cif_core.dic
dictionary named 'cif_core.dic' version 2.4.1 from 2010-06-29.

Automatic conversion script
Id: cif_fix_values 1715 2011-07-08 13:25:40Z adriana 

The following automatic conversions were performed:

'_exptl_crystal_density_meas' value 'not measured' was changed to '?'
- the value is perceived as not measured.

Automatic conversion script
Id: cif_fix_values 3008 2015-01-20 13:52:24Z robertas 
;
_cod_original_sg_symbol_H-M P2(1)/n
_cod_database_code 4070680

loop_
_symmetry_equiv_pos_as_xyz
'x, y, z'
'-x+1/2, y+1/2, -z+1/2'
'-x, -y, -z'
'x-1/2, -y-1/2, z-1/2'

loop_
_atom_site_label
_atom_site_type_symbol
_atom_site_fract_x
_atom_site_fract_y
_atom_site_fract_z
_atom_site_U_iso_or_equiv
_atom_site_adp_type
_atom_site_occupancy
_atom_site_symmetry_multiplicity
_atom_site_calc_flag
_atom_site_refinement_flags
Ir1 Ir 0.874147(8) 0.419049(2) 0.846453(6) 0.01167(2) Uani 1 1 d .
C1" C 0.6009(2) 0.40893(7) 0.87040(17) 0.0188(4) Uani 1 1 d .
C2" C 0.6597(2) 0.44638(8) 0.92382(17) 0.0200(4) Uani 1 1 d .
H2"A H 0.6495 0.4481 0.9905 0.024 Uiso 1 1 calc R
C3" C 0.7342(2) 0.48156(7) 0.87756(17) 0.0210(5) Uani 1 1 d .
H3"A H 0.7789 0.5059 0.9146 0.025 Uiso 1 1 calc R
C4" C 0.7435(3) 0.48122(7) 0.77833(17) 0.0219(5) Uani 1 1 d .
H4"A H 0.7897 0.5057 0.7484 0.026 Uiso 1 1 calc R
C5" C 0.6843(3) 0.44456(8) 0.72366(17) 0.0207(4) Uani 1 1 d .
H5"A H 0.6876 0.4441 0.6562 0.025 Uiso 1 1 calc R
C6" C 0.6196(2) 0.40825(7) 0.77102(17) 0.0194(4) Uani 1 1 d .
H6"A H 0.5874 0.3824 0.7349 0.023 Uiso 1 1 calc R
C7" C 0.5198(3) 0.37108(9) 0.9160(2) 0.0311(6) Uani 1 1 d .
H7"1 H 0.5707 0.3665 0.9815 0.047 Uiso 1 1 calc R
H7"2 H 0.5296 0.3438 0.8786 0.047 Uiso 1 1 calc R
H7"3 H 0.4062 0.3782 0.9178 0.047 Uiso 1 1 calc R
P1 P 0.97363(6) 0.349164(16) 0.83244(4) 0.01056(9) Uani 1 1 d .
C1 C 1.0895(2) 0.34084(7) 0.73103(15) 0.0125(4) Uani 1 1 d .
C2 C 1.1627(2) 0.37730(7) 0.69210(15) 0.0147(4) Uani 1 1 d .
H2 H 1.1481 0.4063 0.7168 0.018 Uiso 1 1 calc R
C3 C 1.2569(2) 0.37150(7) 0.61744(16) 0.0176(4) Uani 1 1 d .
H3 H 1.3076 0.3965 0.5920 0.021 Uiso 1 1 calc R
C4 C 1.2771(2) 0.32923(8) 0.58004(16) 0.0191(4) Uani 1 1 d .
H4 H 1.3407 0.3253 0.5286 0.023 Uiso 1 1 calc R
C5 C 1.2038(3) 0.29268(7) 0.61816(16) 0.0183(4) Uani 1 1 d .
H5 H 1.2178 0.2637 0.5928 0.022 Uiso 1 1 calc R
C6 C 1.1104(2) 0.29833(7) 0.69293(15) 0.0149(4) Uani 1 1 d .
H6 H 1.0603 0.2732 0.7184 0.018 Uiso 1 1 calc R
C7 C 0.8182(2) 0.30689(6) 0.81296(15) 0.0118(4) Uani 1 1 d .
C8 C 0.7322(2) 0.30297(7) 0.72234(15) 0.0149(4) Uani 1 1 d .
H8 H 0.7588 0.3214 0.6713 0.018 Uiso 1 1 calc R
C9 C 0.6085(2) 0.27230(7) 0.70644(17) 0.0191(4) Uani 1 1 d .
H9 H 0.5500 0.2699 0.6448 0.023 Uiso 1 1 calc R
C10 C 0.5702(2) 0.24508(7) 0.78060(17) 0.0202(4) Uani 1 1 d .
H10 H 0.4853 0.2241 0.7699 0.024 Uiso 1 1 calc R
C11 C 0.6558(2) 0.24851(7) 0.87006(17) 0.0187(4) Uani 1 1 d .
H11 H 0.6296 0.2297 0.9206 0.022 Uiso 1 1 calc R
C12 C 0.7800(2) 0.27927(7) 0.88698(16) 0.0155(4) Uani 1 1 d .
H12 H 0.8383 0.2814 0.9487 0.019 Uiso 1 1 calc R
C13 C 1.1046(2) 0.32975(6) 0.93609(15) 0.0123(4) Uani 1 1 d .
C14 C 1.2121(2) 0.29444(7) 0.92939(16) 0.0178(4) Uani 1 1 d .
H14 H 1.2160 0.2795 0.8700 0.021 Uiso 1 1 calc R
C15 C 1.3131(3) 0.28114(8) 1.00942(16) 0.0200(4) Uani 1 1 d .
H15 H 1.3852 0.2570 1.0046 0.024 Uiso 1 1 calc R
C16 C 1.3089(2) 0.30296(7) 1.09631(16) 0.0184(4) Uani 1 1 d .
H16 H 1.3807 0.2945 1.1502 0.022 Uiso 1 1 calc R
C17 C 1.1999(3) 0.33721(7) 1.10447(16) 0.0185(4) Uani 1 1 d .
H17 H 1.1952 0.3517 1.1643 0.022 Uiso 1 1 calc R
C18 C 1.0972(2) 0.35030(7) 1.02468(15) 0.0158(4) Uani 1 1 d .
H18 H 1.0214 0.3734 1.0307 0.019 Uiso 1 1 calc R
C1' C 0.0845(3) 0.60473(8) 0.55474(17) 0.0219(5) Uani 1 1 d D
H1' H 0.0029(14) 0.6105(4) 0.5030(8) 0.026 Uiso 1 1 d D
B2' B 0.0393(3) 0.61647(9) 0.66759(19) 0.0201(5) Uani 1 1 d D
H2' H -0.0779 0.6299 0.6863 0.024 Uiso 1 1 calc R
B3' B 0.1754(3) 0.65014(8) 0.60983(19) 0.0196(5) Uani 1 1 d D
H3' H 0.1469 0.6857 0.5905 0.023 Uiso 1 1 calc R
B4' B 0.2776(3) 0.61522(9) 0.53429(19) 0.0199(5) Uani 1 1 d D
H4' H 0.3162 0.6278 0.4653 0.024 Uiso 1 1 calc R
B5' B 0.2053(3) 0.55994(9) 0.54505(19) 0.0201(5) Uani 1 1 d D
H5' H 0.1966 0.5362 0.4831 0.024 Uiso 1 1 calc R
B6' B 0.0583(3) 0.56067(9) 0.62680(19) 0.0205(5) Uani 1 1 d D
H6' H -0.0469 0.5375 0.6186 0.025 Uiso 1 1 calc R
B7' B 0.1534(3) 0.57698(8) 0.74058(18) 0.0153(4) Uani 1 1 d .
B8' B 0.2259(3) 0.63264(7) 0.73045(18) 0.0148(4) Uani 1 1 d .
B9' B 0.3736(3) 0.63211(8) 0.64717(18) 0.0163(4) Uani 1 1 d .
B10' B 0.3934(3) 0.57593(8) 0.60678(18) 0.0159(4) Uani 1 1 d .
B11' B 0.2566(3) 0.54199(8) 0.66471(18) 0.0157(4) Uani 1 1 d .
B12' B 0.3614(3) 0.58656(7) 0.72891(17) 0.0134(4) Uani 1 1 d .
Cl1' Cl 0.08743(6) 0.556427(17) 0.85013(4) 0.01955(10) Uani 1 1 d .
Cl2' Cl 0.24292(6) 0.670178(17) 0.83090(4) 0.01964(10) Uani 1 1 d .
Cl3' Cl 0.53867(7) 0.670649(18) 0.65749(4) 0.02184(11) Uani 1 1 d .
Cl4' Cl 0.58022(6) 0.554723(19) 0.57491(4) 0.02247(11) Uani 1 1 d .
Cl5' Cl 0.30193(7) 0.485120(17) 0.69518(4) 0.02342(11) Uani 1 1 d .
Cl6' Cl 0.51310(6) 0.576607(17) 0.82658(4) 0.01784(10) Uani 1 1 d .
O1# O 1.20561(18) 0.44610(5) 0.92429(13) 0.0241(4) Uani 1 1 d .
C1# C 1.0783(2) 0.43565(7) 0.89331(16) 0.0168(4) Uani 1 1 d .

loop_
_atom_site_aniso_label
_atom_site_aniso_U_11
_atom_site_aniso_U_22
_atom_site_aniso_U_33
_atom_site_aniso_U_23
_atom_site_aniso_U_13
_atom_site_aniso_U_12
Ir1 0.01095(3) 0.01135(4) 0.01281(4) -0.00025(3) 0.00168(3) 0.00117(3)
C1" 0.0111(8) 0.0194(10) 0.0264(12) 0.0052(8) 0.0040(8) 0.0047(7)
C2" 0.0172(9) 0.0290(12) 0.0146(11) 0.0000(8) 0.0059(8) 0.0093(8)
C3" 0.0176(9) 0.0169(10) 0.0278(13) -0.0072(8) -0.0001(9) 0.0073(7)
C4" 0.0188(9) 0.0179(10) 0.0295(13) 0.0086(8) 0.0050(9) 0.0051(8)
C5" 0.0193(9) 0.0277(12) 0.0150(11) 0.0036(8) 0.0006(8) 0.0088(8)
C6" 0.0130(8) 0.0186(10) 0.0258(12) -0.0040(8) -0.0025(8) 0.0034(7)
C7" 0.0188(10) 0.0261(12) 0.0509(18) 0.0142(11) 0.0151(11) 0.0038(9)
P1 0.01005(19) 0.0110(2) 0.0108(2) -0.00033(17) 0.00184(18) -0.00019(16)
C1 0.0122(8) 0.0150(9) 0.0105(10) 0.0000(7) 0.0018(7) -0.0003(6)
C2 0.0143(8) 0.0162(9) 0.0136(10) 0.0008(7) 0.0023(8) -0.0005(7)
C3 0.0156(9) 0.0221(10) 0.0156(11) 0.0046(8) 0.0031(8) -0.0025(7)
C4 0.0161(9) 0.0270(11) 0.0148(11) 0.0004(8) 0.0040(8) 0.0037(8)
C5 0.0201(9) 0.0195(10) 0.0157(11) -0.0020(8) 0.0039(8) 0.0040(7)
C6 0.0166(8) 0.0151(9) 0.0131(10) 0.0000(7) 0.0024(8) -0.0004(7)
C7 0.0093(7) 0.0122(9) 0.0142(10) -0.0019(7) 0.0024(7) 0.0006(6)
C8 0.0143(8) 0.0154(9) 0.0151(10) 0.0007(7) 0.0021(8) 0.0006(7)
C9 0.0163(9) 0.0204(10) 0.0196(12) -0.0049(8) -0.0026(8) 0.0005(7)
C10 0.0155(9) 0.0169(10) 0.0280(13) -0.0025(8) 0.0022(9) -0.0044(7)
C11 0.0177(9) 0.0152(10) 0.0243(12) 0.0038(8) 0.0068(8) -0.0018(7)
C12 0.0143(8) 0.0160(9) 0.0162(11) 0.0005(7) 0.0023(8) 0.0006(7)
C13 0.0110(7) 0.0135(9) 0.0125(10) 0.0007(7) 0.0021(7) -0.0008(6)
C14 0.0182(9) 0.0200(10) 0.0151(11) -0.0015(8) 0.0012(8) 0.0041(7)
C15 0.0184(9) 0.0221(11) 0.0195(12) 0.0012(8) 0.0025(9) 0.0074(8)
C16 0.0175(9) 0.0221(10) 0.0146(11) 0.0031(8) -0.0017(8) -0.0012(8)
C17 0.0225(10) 0.0205(10) 0.0123(11) 0.0003(7) 0.0007(8) -0.0005(8)
C18 0.0166(9) 0.0156(9) 0.0159(11) -0.0006(7) 0.0042(8) 0.0009(7)
C1' 0.0214(10) 0.0274(12) 0.0158(11) -0.0006(8) -0.0034(9) 0.0026(8)
B2' 0.0164(10) 0.0236(12) 0.0199(13) -0.0006(9) 0.0004(9) 0.0049(9)
B3' 0.0223(11) 0.0178(11) 0.0181(13) 0.0024(9) -0.0001(10) 0.0052(9)
B4' 0.0231(11) 0.0221(12) 0.0146(12) 0.0008(9) 0.0018(10) 0.0009(9)
B5' 0.0209(11) 0.0222(12) 0.0171(13) -0.0038(9) 0.0014(10) -0.0021(9)
B6' 0.0174(10) 0.0228(12) 0.0209(13) -0.0025(9) 0.0010(10) -0.0012(9)
B7' 0.0146(9) 0.0146(10) 0.0172(12) -0.0009(8) 0.0044(9) 0.0002(8)
B8' 0.0147(9) 0.0130(10) 0.0168(12) 0.0008(8) 0.0023(9) 0.0030(7)
B9' 0.0182(10) 0.0152(10) 0.0156(12) 0.0021(8) 0.0024(9) 0.0003(8)
B10' 0.0175(10) 0.0154(11) 0.0156(12) 0.0005(8) 0.0053(9) 0.0011(8)
B11' 0.0162(10) 0.0134(10) 0.0182(12) -0.0008(8) 0.0049(9) -0.0014(8)
B12' 0.0126(9) 0.0117(10) 0.0160(11) 0.0004(8) 0.0027(8) 0.0014(7)
Cl1' 0.0203(2) 0.0197(2) 0.0202(3) -0.00062(18) 0.0088(2) -0.00216(18)
Cl2' 0.0226(2) 0.0158(2) 0.0205(3) -0.00404(18) 0.0022(2) 0.00352(17)
Cl3' 0.0267(2) 0.0193(2) 0.0203(3) 0.00036(19) 0.0063(2) -0.00840(19)
Cl4' 0.0212(2) 0.0237(3) 0.0244(3) -0.0008(2) 0.0113(2) 0.00284(19)
Cl5' 0.0280(2) 0.0117(2) 0.0322(3) -0.00014(19) 0.0107(2) -0.00024(18)
Cl6' 0.0160(2) 0.0195(2) 0.0175(3) 0.00211(18) -0.00064(18) 0.00306(17)
O1# 0.0169(7) 0.0188(8) 0.0357(10) -0.0040(7) -0.0018(7) -0.0015(6)
C1# 0.0177(9) 0.0122(9) 0.0208(12) -0.0027(7) 0.0030(8) 0.0021(7)

loop_
_atom_type_symbol
_atom_type_description
_atom_type_scat_dispersion_real
_atom_type_scat_dispersion_imag
_atom_type_scat_source
C C 0.0033 0.0016 'International Tables Vol C Tables 4.2.6.8 and 6.1.1.4'
H H 0.0000 0.0000 'International Tables Vol C Tables 4.2.6.8 and 6.1.1.4'
B B 0.0013 0.0007 'International Tables Vol C Tables 4.2.6.8 and 6.1.1.4'
O O 0.0106 0.0060 'International Tables Vol C Tables 4.2.6.8 and 6.1.1.4'
P P 0.1023 0.0942 'International Tables Vol C Tables 4.2.6.8 and 6.1.1.4'
Cl Cl 0.1484 0.1585 'International Tables Vol C Tables 4.2.6.8 and 6.1.1.4'
Ir Ir -1.4442 7.9887 'International Tables Vol C Tables 4.2.6.8 and 6.1.1.4'

loop_
_geom_angle_atom_site_label_1
_geom_angle_atom_site_label_2
_geom_angle_atom_site_label_3
_geom_angle
C1# Ir1 P1 86.77(6)
C1# Ir1 C3" 100.86(8)
P1 Ir1 C3" 167.66(6)
C1# Ir1 C6" 170.49(9)
P1 Ir1 C6" 99.31(5)
C3" Ir1 C6" 74.47(8)
C1# Ir1 C4" 108.16(9)
P1 Ir1 C4" 150.28(6)
C3" Ir1 C4" 35.56(8)
C6" Ir1 C4" 63.18(8)
C1# Ir1 C5" 135.10(9)
P1 Ir1 C5" 117.64(6)
C3" Ir1 C5" 63.23(8)
C6" Ir1 C5" 35.41(8)
C4" Ir1 C5" 34.95(8)
C1# Ir1 C2" 118.15(9)
P1 Ir1 C2" 132.00(6)
C3" Ir1 C2" 35.68(8)
C6" Ir1 C2" 62.77(8)
C4" Ir1 C2" 63.75(8)
C5" Ir1 C2" 74.48(8)
C1# Ir1 C1" 149.59(9)
P1 Ir1 C1" 105.31(5)
C3" Ir1 C1" 63.40(8)
C6" Ir1 C1" 35.35(8)
C4" Ir1 C1" 74.91(8)
C5" Ir1 C1" 63.62(8)
C2" Ir1 C1" 34.75(8)
C2" C1" C6" 117.7(2)
C2" C1" C7" 121.6(2)
C6" C1" C7" 120.7(2)
C2" C1" Ir1 71.64(12)
C6" C1" Ir1 69.62(12)
C7" C1" Ir1 130.27(14)
C1" C2" C3" 119.7(2)
C1" C2" Ir1 73.61(13)
C3" C2" Ir1 69.52(12)
C1" C2" H2"A 120.2
C3" C2" H2"A 120.2
Ir1 C2" H2"A 129.0
C4" C3" C2" 121.5(2)
C4" C3" Ir1 73.68(12)
C2" C3" Ir1 74.80(12)
C4" C3" H3"A 119.2
C2" C3" H3"A 119.2
Ir1 C3" H3"A 123.8
C5" C4" C3" 119.7(2)
C5" C4" Ir1 73.68(12)
C3" C4" Ir1 70.76(12)
C5" C4" H4"A 120.1
C3" C4" H4"A 120.1
Ir1 C4" H4"A 127.4
C4" C5" C6" 118.5(2)
C4" C5" Ir1 71.37(12)
C6" C5" Ir1 70.62(11)
C4" C5" H5"A 120.7
C6" C5" H5"A 120.7
Ir1 C5" H5"A 129.6
C5" C6" C1" 122.6(2)
C5" C6" Ir1 73.97(12)
C1" C6" Ir1 75.03(12)
C5" C6" H6"A 118.7
C1" C6" H6"A 118.7
Ir1 C6" H6"A 123.8
C1" C7" H7"1 109.5
C1" C7" H7"2 109.5
H7"1 C7" H7"2 109.5
C1" C7" H7"3 109.5
H7"1 C7" H7"3 109.5
H7"2 C7" H7"3 109.5
C7 P1 C13 104.99(9)
C7 P1 C1 102.77(9)
C13 P1 C1 104.66(9)
C7 P1 Ir1 113.05(6)
C13 P1 Ir1 114.91(7)
C1 P1 Ir1 115.16(7)
C2 C1 C6 119.03(19)
C2 C1 P1 119.52(16)
C6 C1 P1 121.43(16)
C3 C2 C1 120.5(2)
C3 C2 H2 119.7
C1 C2 H2 119.7
C4 C3 C2 120.1(2)
C4 C3 H3 120.0
C2 C3 H3 120.0
C3 C4 C5 119.7(2)
C3 C4 H4 120.1
C5 C4 H4 120.1
C6 C5 C4 120.3(2)
C6 C5 H5 119.9
C4 C5 H5 119.9
C5 C6 C1 120.3(2)
C5 C6 H6 119.8
C1 C6 H6 119.8
C12 C7 C8 119.41(18)
C12 C7 P1 121.42(15)
C8 C7 P1 119.14(16)
C9 C8 C7 120.4(2)
C9 C8 H8 119.8
C7 C8 H8 119.8
C8 C9 C10 119.9(2)
C8 C9 H9 120.0
C10 C9 H9 120.0
C11 C10 C9 119.89(19)
C11 C10 H10 120.1
C9 C10 H10 120.1
C10 C11 C12 120.7(2)
C10 C11 H11 119.7
C12 C11 H11 119.7
C11 C12 C7 119.64(19)
C11 C12 H12 120.2
C7 C12 H12 120.2
C18 C13 C14 118.97(18)
C18 C13 P1 119.34(15)
C14 C13 P1 121.69(16)
C15 C14 C13 120.2(2)
C15 C14 H14 119.9
C13 C14 H14 119.9
C16 C15 C14 120.3(2)
C16 C15 H15 119.9
C14 C15 H15 119.9
C15 C16 C17 120.00(19)
C15 C16 H16 120.0
C17 C16 H16 120.0
C16 C17 C18 119.9(2)
C16 C17 H17 120.1
C18 C17 H17 120.1
C17 C18 C13 120.59(19)
C17 C18 H18 119.7
C13 C18 H18 119.7
B6' C1' B5' 63.10(16)
B6' C1' B3' 115.63(18)
B5' C1' B3' 115.24(17)
B6' C1' B4' 115.57(17)
B5' C1' B4' 62.97(15)
B3' C1' B4' 62.77(15)
B6' C1' B2' 63.22(15)
B5' C1' B2' 115.63(18)
B3' C1' B2' 63.07(15)
B4' C1' B2' 115.42(17)
B6' C1' H1' 117.7(8)
B5' C1' H1' 117.7(8)
B3' C1' H1' 116.7(8)
B4' C1' H1' 117.0(8)
B2' C1' H1' 117.0(8)
C1' B2' B7' 103.78(17)
C1' B2' B8' 104.16(18)
B7' B2' B8' 60.31(13)
C1' B2' B6' 58.04(15)
B7' B2' B6' 59.88(14)
B8' B2' B6' 108.09(16)
C1' B2' B3' 58.45(15)
B7' B2' B3' 107.91(16)
B8' B2' B3' 59.93(14)
B6' B2' B3' 107.54(18)
C1' B2' H2' 125.5
B7' B2' H2' 122.5
B8' B2' H2' 122.2
B6' B2' H2' 121.7
B3' B2' H2' 121.6
C1' B3' B9' 104.48(17)
C1' B3' B4' 58.63(14)
B9' B3' B4' 59.92(14)
C1' B3' B8' 104.20(17)
B9' B3' B8' 60.60(13)
B4' B3' B8' 108.26(16)
C1' B3' B2' 58.48(15)
B9' B3' B2' 108.62(17)
B4' B3' B2' 108.18(18)
B8' B3' B2' 59.95(14)
C1' B3' H3' 125.3
B9' B3' H3' 122.0
B4' B3' H3' 121.4
B8' B3' H3' 122.3
B2' B3' H3' 121.3
C1' B4' B9' 104.52(18)
C1' B4' B3' 58.60(14)
B9' B4' B3' 59.98(14)
C1' B4' B10' 104.63(18)
B9' B4' B10' 60.61(13)
B3' B4' B10' 108.58(18)
C1' B4' B5' 58.29(14)
B9' B4' B5' 108.47(18)
B3' B4' B5' 107.93(19)
B10' B4' B5' 60.23(14)
C1' B4' H4' 125.2
B9' B4' H4' 122.1
B3' B4' H4' 121.4
B10' B4' H4' 121.9
B5' B4' H4' 121.4
C1' B5' B11' 104.50(18)
C1' B5' B6' 58.33(15)
B11' B5' B6' 60.33(14)
C1' B5' B4' 58.75(14)
B11' B5' B4' 108.28(17)
B6' B5' B4' 108.13(18)
C1' B5' B10' 104.70(17)
B11' B5' B10' 60.60(13)
B6' B5' B10' 108.87(18)
B4' B5' B10' 59.87(13)
C1' B5' H5' 125.1
B11' B5' H5' 122.1
B6' B5' H5' 121.2
B4' B5' H5' 121.4
B10' B5' H5' 121.9
C1' B6' B5' 58.57(15)
C1' B6' B7' 104.37(17)
B5' B6' B7' 108.01(17)
C1' B6' B2' 58.74(15)
B5' B6' B2' 108.21(18)
B7' B6' B2' 59.95(13)
C1' B6' B11' 104.28(17)
B5' B6' B11' 59.81(14)
B7' B6' B11' 60.22(14)
B2' B6' B11' 108.22(16)
C1' B6' H6' 125.1
B5' B6' H6' 121.5
B7' B6' H6' 122.4
B2' B6' H6' 121.3
B11' B6' H6' 122.4
B6' B7' B2' 60.18(14)
B6' B7' B11' 60.06(14)
B2' B7' B11' 108.28(18)
B6' B7' B8' 108.03(17)
B2' B7' B8' 59.95(13)
B11' B7' B8' 108.06(17)
B6' B7' B12' 108.01(17)
B2' B7' B12' 108.06(17)
B11' B7' B12' 59.99(13)
B8' B7' B12' 60.00(12)
B6' B7' Cl1' 121.68(15)
B2' B7' Cl1' 121.68(16)
B11' B7' Cl1' 121.52(15)
B8' B7' Cl1' 121.79(16)
B12' B7' Cl1' 121.66(15)
B3' B8' B2' 60.12(14)
B3' B8' B7' 107.62(16)
B2' B8' B7' 59.74(13)
B3' B8' B12' 107.61(17)
B2' B8' B12' 108.05(16)
B7' B8' B12' 60.20(12)
B3' B8' B9' 59.53(14)
B2' B8' B9' 107.90(17)
B7' B8' B9' 108.00(16)
B12' B8' B9' 60.07(13)
B3' B8' Cl2' 123.52(15)
B2' B8' Cl2' 123.40(16)
B7' B8' Cl2' 121.40(16)
B12' B8' Cl2' 119.71(14)
B9' B8' Cl2' 120.99(15)
B4' B9' B3' 60.10(14)
B4' B9' B10' 59.79(14)
B3' B9' B10' 108.02(16)
B4' B9' B8' 107.83(17)
B3' B9' B8' 59.87(14)
B10' B9' B8' 108.01(16)
B4' B9' B12' 107.62(16)
B3' B9' B12' 107.75(17)
B10' B9' B12' 60.01(13)
B8' B9' B12' 59.90(13)
B4' B9' Cl3' 121.85(17)
B3' B9' Cl3' 121.20(15)
B10' B9' Cl3' 122.20(16)
B8' B9' Cl3' 121.50(16)
B12' B9' Cl3' 122.29(15)
B4' B10' B5' 59.90(14)
B4' B10' B9' 59.59(13)
B5' B10' B9' 107.41(16)
B4' B10' Cl4' 122.11(17)
B5' B10' Cl4' 122.39(16)
B9' B10' Cl4' 121.76(15)
B4' B10' B12' 107.52(17)
B5' B10' B12' 107.26(17)
B9' B10' B12' 60.08(13)
Cl4' B10' B12' 121.81(15)
B4' B10' B11' 107.36(16)
B5' B10' B11' 59.42(14)
B9' B10' B11' 107.70(17)
Cl4' B10' B11' 122.13(15)
B12' B10' B11' 59.85(13)
B5' B11' B6' 59.86(15)
B5' B11' B7' 107.66(16)
B6' B11' B7' 59.72(13)
B5' B11' Cl5' 122.67(16)
B6' B11' Cl5' 122.61(15)
B7' B11' Cl5' 121.48(16)
B5' B11' B12' 107.85(16)
B6' B11' B12' 107.96(16)
B7' B11' B12' 60.28(13)
Cl5' B11' B12' 120.73(15)
B5' B11' B10' 59.98(14)
B6' B11' B10' 108.00(17)
B7' B11' B10' 108.23(16)
Cl5' B11' B10' 121.27(15)
B12' B11' B10' 60.04(13)
B11' B12' B8' 107.68(15)
B11' B12' Cl6' 122.08(14)
B8' B12' Cl6' 121.24(15)
B11' B12' B10' 60.11(13)
B8' B12' B10' 108.03(16)
Cl6' B12' B10' 122.33(15)
B11' B12' B9' 107.76(16)
B8' B12' B9' 60.03(13)
Cl6' B12' B9' 122.10(14)
B10' B12' B9' 59.91(13)
B11' B12' B7' 59.73(13)
B8' B12' B7' 59.79(13)
Cl6' B12' B7' 121.42(16)
B10' B12' B7' 107.85(16)
B9' B12' B7' 107.65(15)
O1# C1# Ir1 178.8(2)

loop_
_geom_bond_atom_site_label_1
_geom_bond_atom_site_label_2
_geom_bond_distance
Ir1 C1# 1.836(2)
Ir1 P1 2.2717(5)
Ir1 C3" 2.279(2)
Ir1 C6" 2.302(2)
Ir1 C4" 2.316(2)
Ir1 C5" 2.346(2)
Ir1 C2" 2.347(2)
Ir1 C1" 2.373(2)
C1" C2" 1.410(3)
C1" C6" 1.421(3)
C1" C7" 1.501(3)
C2" C3" 1.419(3)
C2" H2"A 0.9500
C3" C4" 1.404(3)
C3" H3"A 0.9500
C4" C5" 1.400(3)
C4" H4"A 0.9500
C5" C6" 1.414(3)
C5" H5"A 0.9500
C6" H6"A 0.9500
C7" H7"1 0.9800
C7" H7"2 0.9800
C7" H7"3 0.9800
P1 C7 1.8181(19)
P1 C13 1.822(2)
P1 C1 1.826(2)
C1 C2 1.394(3)
C1 C6 1.400(3)
C2 C3 1.390(3)
C2 H2 0.9500
C3 C4 1.389(3)
C3 H3 0.9500
C4 C5 1.392(3)
C4 H4 0.9500
C5 C6 1.386(3)
C5 H5 0.9500
C6 H6 0.9500
C7 C12 1.393(3)
C7 C8 1.398(3)
C8 C9 1.387(3)
C8 H8 0.9500
C9 C10 1.388(3)
C9 H9 0.9500
C10 C11 1.382(3)
C10 H10 0.9500
C11 C12 1.393(3)
C11 H11 0.9500
C12 H12 0.9500
C13 C18 1.395(3)
C13 C14 1.401(3)
C14 C15 1.391(3)
C14 H14 0.9500
C15 C16 1.388(3)
C15 H15 0.9500
C16 C17 1.389(3)
C16 H16 0.9500
C17 C18 1.394(3)
C17 H17 0.9500
C18 H18 0.9500
C1' B6' 1.692(4)
C1' B5' 1.697(3)
C1' B3' 1.705(3)
C1' B4' 1.705(3)
C1' B2' 1.705(4)
C1' H1' 0.959(10)
B2' B7' 1.777(3)
B2' B8' 1.780(3)
B2' B6' 1.781(4)
B2' B3' 1.783(4)
B2' H2' 1.1200
B3' B9' 1.774(3)
B3' B4' 1.776(4)
B3' B8' 1.780(3)
B3' H3' 1.1200
B4' B9' 1.772(3)
B4' B10' 1.776(3)
B4' B5' 1.777(4)
B4' H4' 1.1200
B5' B11' 1.772(4)
B5' B6' 1.773(4)
B5' B10' 1.783(3)
B5' H5' 1.1200
B6' B7' 1.775(3)
B6' B11' 1.782(3)
B6' H6' 1.1200
B7' B11' 1.784(4)
B7' B8' 1.787(3)
B7' B12' 1.794(3)
B7' Cl1' 1.798(3)
B8' B12' 1.791(3)
B8' B9' 1.793(4)
B8' Cl2' 1.798(2)
B9' B10' 1.791(3)
B9' B12' 1.794(3)
B9' Cl3' 1.798(2)
B10' Cl4' 1.792(2)
B10' B12' 1.793(4)
B10' B11' 1.794(3)
B11' Cl5' 1.789(2)
B11' B12' 1.789(3)
B12' Cl6' 1.792(2)
O1# C1# 1.153(3)

loop_
_geom_torsion_atom_site_label_1
_geom_torsion_atom_site_label_2
_geom_torsion_atom_site_label_3
_geom_torsion_atom_site_label_4
_geom_torsion
C1# Ir1 C1" C2" 34.8(2)
P1 Ir1 C1" C2" 145.34(12)
C3" Ir1 C1" C2" -29.32(13)
C6" Ir1 C1" C2" -130.17(19)
C4" Ir1 C1" C2" -65.49(14)
C5" Ir1 C1" C2" -101.02(15)
C1# Ir1 C1" C6" 164.96(16)
P1 Ir1 C1" C6" -84.49(12)
C3" Ir1 C1" C6" 100.86(14)
C4" Ir1 C1" C6" 64.68(13)
C5" Ir1 C1" C6" 29.15(12)
C2" Ir1 C1" C6" 130.17(19)
C1# Ir1 C1" C7" -81.5(3)
P1 Ir1 C1" C7" 29.1(2)
C3" Ir1 C1" C7" -145.6(3)
C6" Ir1 C1" C7" 113.6(3)
C4" Ir1 C1" C7" 178.3(3)
C5" Ir1 C1" C7" 142.7(3)
C2" Ir1 C1" C7" -116.2(3)
C6" C1" C2" C3" 0.1(3)
C7" C1" C2" C3" -179.43(19)
Ir1 C1" C2" C3" 54.03(17)
C6" C1" C2" Ir1 -53.97(16)
C7" C1" C2" Ir1 126.54(19)
C1# Ir1 C2" C1" -160.88(13)
P1 Ir1 C2" C1" -47.57(15)
C3" Ir1 C2" C1" 131.36(19)
C6" Ir1 C2" C1" 29.81(13)
C4" Ir1 C2" C1" 101.63(15)
C5" Ir1 C2" C1" 65.87(14)
C1# Ir1 C2" C3" 67.76(15)
P1 Ir1 C2" C3" -178.93(10)
C6" Ir1 C2" C3" -101.55(14)
C4" Ir1 C2" C3" -29.73(12)
C5" Ir1 C2" C3" -65.49(13)
C1" Ir1 C2" C3" -131.36(19)
C1" C2" C3" C4" 3.5(3)
Ir1 C2" C3" C4" 59.44(18)
C1" C2" C3" Ir1 -55.98(17)
C1# Ir1 C3" C4" 106.10(14)
P1 Ir1 C3" C4" -126.4(3)
C6" Ir1 C3" C4" -65.39(14)
C5" Ir1 C3" C4" -29.22(13)
C2" Ir1 C3" C4" -130.11(19)
C1" Ir1 C3" C4" -101.53(14)
C1# Ir1 C3" C2" -123.79(14)
P1 Ir1 C3" C2" 3.7(3)
C6" Ir1 C3" C2" 64.72(13)
C4" Ir1 C3" C2" 130.11(19)
C5" Ir1 C3" C2" 100.89(14)
C1" Ir1 C3" C2" 28.58(12)
C2" C3" C4" C5" -2.8(3)
Ir1 C3" C4" C5" 57.20(18)
C2" C3" C4" Ir1 -59.99(18)
C1# Ir1 C4" C5" 146.29(15)
P1 Ir1 C4" C5" 29.2(2)
C3" Ir1 C4" C5" -130.5(2)
C6" Ir1 C4" C5" -29.45(14)
C2" Ir1 C4" C5" -100.64(15)
C1" Ir1 C4" C5" -65.32(14)
C1# Ir1 C4" C3" -83.24(15)
P1 Ir1 C4" C3" 159.70(11)
C6" Ir1 C4" C3" 101.02(15)
C5" Ir1 C4" C3" 130.5(2)
C2" Ir1 C4" C3" 29.83(13)
C1" Ir1 C4" C3" 65.15(14)
C3" C4" C5" C6" -1.4(3)
Ir1 C4" C5" C6" 54.41(17)
C3" C4" C5" Ir1 -55.78(17)
C1# Ir1 C5" C4" -48.33(19)
P1 Ir1 C5" C4" -164.14(12)
C3" Ir1 C5" C4" 29.71(14)
C6" Ir1 C5" C4" 130.8(2)
C2" Ir1 C5" C4" 66.18(15)
C1" Ir1 C5" C4" 101.67(15)
C1# Ir1 C5" C6" -179.11(14)
P1 Ir1 C5" C6" 65.08(14)
C3" Ir1 C5" C6" -101.07(15)
C4" Ir1 C5" C6" -130.8(2)
C2" Ir1 C5" C6" -64.60(14)
C1" Ir1 C5" C6" -29.11(13)
C4" C5" C6" C1" 5.0(3)
Ir1 C5" C6" C1" 59.79(18)
C4" C5" C6" Ir1 -54.77(17)
C2" C1" C6" C5" -4.3(3)
C7" C1" C6" C5" 175.17(19)
Ir1 C1" C6" C5" -59.29(18)
C2" C1" C6" Ir1 54.96(16)
C7" C1" C6" Ir1 -125.54(18)
C1# Ir1 C6" C5" 3.8(6)
P1 Ir1 C6" C5" -125.50(13)
C3" Ir1 C6" C5" 65.42(14)
C4" Ir1 C6" C5" 29.09(13)
C2" Ir1 C6" C5" 101.80(15)
C1" Ir1 C6" C5" 131.13(19)
C1# Ir1 C6" C1" -127.3(5)
P1 Ir1 C6" C1" 103.38(12)
C3" Ir1 C6" C1" -65.71(13)
C4" Ir1 C6" C1" -102.04(14)
C5" Ir1 C6" C1" -131.13(19)
C2" Ir1 C6" C1" -29.33(12)
C1# Ir1 P1 C7 165.98(10)
C3" Ir1 P1 C7 37.3(3)
C6" Ir1 P1 C7 -21.38(10)
C4" Ir1 P1 C7 -71.96(14)
C5" Ir1 P1 C7 -53.55(10)
C2" Ir1 P1 C7 40.18(11)
C1" Ir1 P1 C7 14.32(10)
C1# Ir1 P1 C13 45.48(10)
C3" Ir1 P1 C13 -83.2(3)
C6" Ir1 P1 C13 -141.88(10)
C4" Ir1 P1 C13 167.54(13)
C5" Ir1 P1 C13 -174.05(10)
C2" Ir1 P1 C13 -80.32(10)
C1" Ir1 P1 C13 -106.18(9)
C1# Ir1 P1 C1 -76.29(10)
C3" Ir1 P1 C1 155.0(3)
C6" Ir1 P1 C1 96.35(9)
C4" Ir1 P1 C1 45.77(13)
C5" Ir1 P1 C1 64.18(10)
C2" Ir1 P1 C1 157.92(10)
C1" Ir1 P1 C1 132.05(9)
C7 P1 C1 C2 147.78(15)
C13 P1 C1 C2 -102.74(16)
Ir1 P1 C1 C2 24.41(17)
C7 P1 C1 C6 -34.02(17)
C13 P1 C1 C6 75.47(17)
Ir1 P1 C1 C6 -157.39(14)
C6 C1 C2 C3 -0.9(3)
P1 C1 C2 C3 177.35(15)
C1 C2 C3 C4 0.9(3)
C2 C3 C4 C5 -0.6(3)
C3 C4 C5 C6 0.3(3)
C4 C5 C6 C1 -0.3(3)
C2 C1 C6 C5 0.6(3)
P1 C1 C6 C5 -177.62(15)
C13 P1 C7 C12 24.00(19)
C1 P1 C7 C12 133.23(17)
Ir1 P1 C7 C12 -102.00(16)
C13 P1 C7 C8 -157.88(16)
C1 P1 C7 C8 -48.65(17)
Ir1 P1 C7 C8 76.12(17)
C12 C7 C8 C9 0.9(3)
P1 C7 C8 C9 -177.28(16)
C7 C8 C9 C10 -0.4(3)
C8 C9 C10 C11 -0.2(3)
C9 C10 C11 C12 0.4(3)
C10 C11 C12 C7 0.1(3)
C8 C7 C12 C11 -0.7(3)
P1 C7 C12 C11 177.43(16)
C7 P1 C13 C18 -104.79(17)
C1 P1 C13 C18 147.36(16)
Ir1 P1 C13 C18 20.05(18)
C7 P1 C13 C14 74.77(19)
C1 P1 C13 C14 -33.09(19)
Ir1 P1 C13 C14 -160.39(15)
C18 C13 C14 C15 -2.0(3)
P1 C13 C14 C15 178.46(17)
C13 C14 C15 C16 -0.5(3)
C14 C15 C16 C17 2.2(3)
C15 C16 C17 C18 -1.5(3)
C16 C17 C18 C13 -1.0(3)
C14 C13 C18 C17 2.7(3)
P1 C13 C18 C17 -177.70(16)
B6' C1' B2' B7' 40.35(16)
B5' C1' B2' B7' 3.9(2)
B3' C1' B2' B7' -102.77(17)
B4' C1' B2' B7' -66.8(2)
B6' C1' B2' B8' 102.71(17)
B5' C1' B2' B8' 66.3(2)
B3' C1' B2' B8' -40.41(15)
B4' C1' B2' B8' -4.5(2)
B5' C1' B2' B6' -36.46(18)
B3' C1' B2' B6' -143.12(17)
B4' C1' B2' B6' -107.2(2)
B6' C1' B2' B3' 143.12(17)
B5' C1' B2' B3' 106.7(2)
B4' C1' B2' B3' 35.94(18)
B6' C1' B3' B9' 66.7(2)
B5' C1' B3' B9' -4.1(3)
B4' C1' B3' B9' -40.19(17)
B2' C1' B3' B9' 103.20(18)
B6' C1' B3' B4' 106.9(2)
B5' C1' B3' B4' 36.12(19)
B2' C1' B3' B4' 143.40(17)
B6' C1' B3' B8' 4.0(2)
B5' C1' B3' B8' -66.8(2)
B4' C1' B3' B8' -102.96(17)
B2' C1' B3' B8' 40.43(15)
B6' C1' B3' B2' -36.46(18)
B5' C1' B3' B2' -107.3(2)
B4' C1' B3' B2' -143.40(17)
B7' B2' B3' C1' 95.47(18)
B8' B2' B3' C1' 133.41(17)
B6' B2' B3' C1' 32.28(15)
C1' B2' B3' B9' -95.91(18)
B7' B2' B3' B9' -0.4(2)
B8' B2' B3' B9' 37.51(16)
B6' B2' B3' B9' -63.6(2)
C1' B2' B3' B4' -32.40(15)
B7' B2' B3' B4' 63.1(2)
B8' B2' B3' B4' 101.01(17)
B6' B2' B3' B4' -0.1(2)
C1' B2' B3' B8' -133.41(17)
B7' B2' B3' B8' -37.94(16)
B6' B2' B3' B8' -101.14(17)
B6' C1' B4' B9' -66.8(2)
B5' C1' B4' B9' -102.99(18)
B3' C1' B4' B9' 40.24(16)
B2' C1' B4' B9' 4.2(2)
B6' C1' B4' B3' -107.0(2)
B5' C1' B4' B3' -143.23(18)
B2' C1' B4' B3' -36.06(18)
B6' C1' B4' B10' -4.0(2)
B5' C1' B4' B10' -40.14(16)
B3' C1' B4' B10' 103.09(18)
B2' C1' B4' B10' 67.0(2)
B6' C1' B4' B5' 36.18(19)
B3' C1' B4' B5' 143.23(18)
B2' C1' B4' B5' 107.2(2)
B9' B3' B4' C1' 133.77(18)
B8' B3' B4' C1' 95.81(18)
B2' B3' B4' C1' 32.34(16)
C1' B3' B4' B9' -133.77(18)
B8' B3' B4' B9' -37.95(16)
B2' B3' B4' B9' -101.43(18)
C1' B3' B4' B10' -96.15(19)
B9' B3' B4' B10' 37.62(16)
B8' B3' B4' B10' -0.3(2)
B2' B3' B4' B10' -63.8(2)
C1' B3' B4' B5' -32.36(16)
B9' B3' B4' B5' 101.41(18)
B8' B3' B4' B5' 63.5(2)
B2' B3' B4' B5' 0.0(2)
B6' C1' B5' B11' -40.51(16)
B3' C1' B5' B11' 66.8(2)
B4' C1' B5' B11' 102.83(18)
B2' C1' B5' B11' -4.0(2)
B3' C1' B5' B6' 107.3(2)
B4' C1' B5' B6' 143.33(18)
B2' C1' B5' B6' 36.50(18)
B6' C1' B5' B4' -143.33(18)
B3' C1' B5' B4' -36.05(19)
B2' C1' B5' B4' -106.8(2)
B6' C1' B5' B10' -103.36(19)
B3' C1' B5' B10' 3.9(3)
B4' C1' B5' B10' 39.98(17)
B2' C1' B5' B10' -66.9(2)
B9' B4' B5' C1' 95.98(19)
B3' B4' B5' C1' 32.49(16)
B10' B4' B5' C1' 134.07(19)
C1' B4' B5' B11' -96.20(19)
B9' B4' B5' B11' -0.2(2)
B3' B4' B5' B11' -63.7(2)
B10' B4' B5' B11' 37.86(17)
C1' B4' B5' B6' -32.33(16)
B9' B4' B5' B6' 63.7(2)
B3' B4' B5' B6' 0.2(2)
B10' B4' B5' B6' 101.74(19)
C1' B4' B5' B10' -134.07(19)
B9' B4' B5' B10' -38.08(17)
B3' B4' B5' B10' -101.58(19)
B3' C1' B6' B5' -106.7(2)
B4' C1' B6' B5' -36.13(18)
B2' C1' B6' B5' -143.08(17)
B5' C1' B6' B7' 102.57(18)
B3' C1' B6' B7' -4.1(2)
B4' C1' B6' B7' 66.4(2)
B2' C1' B6' B7' -40.51(16)
B5' C1' B6' B2' 143.08(17)
B3' C1' B6' B2' 36.40(18)
B4' C1' B6' B2' 106.9(2)
B5' C1' B6' B11' 40.20(16)
B3' C1' B6' B11' -66.5(2)
B4' C1' B6' B11' 4.1(2)
B2' C1' B6' B11' -102.87(18)
B11' B5' B6' C1' 133.64(17)
B4' B5' B6' C1' 32.49(16)
B10' B5' B6' C1' 95.98(18)
C1' B5' B6' B7' -96.15(18)
B11' B5' B6' B7' 37.49(16)
B4' B5' B6' B7' -63.7(2)
B10' B5' B6' B7' -0.2(2)
C1' B5' B6' B2' -32.72(16)
B11' B5' B6' B2' 100.91(18)
B4' B5' B6' B2' -0.2(2)
B10' B5' B6' B2' 63.3(2)
C1' B5' B6' B11' -133.64(17)
B4' B5' B6' B11' -101.15(18)
B10' B5' B6' B11' -37.65(16)
B7' B2' B6' C1' -133.36(18)
B8' B2' B6' C1' -95.72(19)
B3' B2' B6' C1' -32.44(15)
C1' B2' B6' B5' 32.66(16)
B7' B2' B6' B5' -100.71(18)
B8' B2' B6' B5' -63.1(2)
B3' B2' B6' B5' 0.2(2)
C1' B2' B6' B7' 133.36(18)
B8' B2' B6' B7' 37.65(17)
B3' B2' B6' B7' 100.93(17)
C1' B2' B6' B11' 95.97(19)
B7' B2' B6' B11' -37.39(17)
B8' B2' B6' B11' 0.3(2)
B3' B2' B6' B11' 63.5(2)
C1' B6' B7' B2' 39.91(17)
B5' B6' B7' B2' 101.0(2)
B11' B6' B7' B2' 138.35(18)
C1' B6' B7' B11' -98.44(18)
B5' B6' B7' B11' -37.31(16)
B2' B6' B7' B11' -138.35(18)
C1' B6' B7' B8' 2.4(2)
B5' B6' B7' B8' 63.6(2)
B2' B6' B7' B8' -37.47(16)
B11' B6' B7' B8' 100.88(18)
C1' B6' B7' B12' -61.0(2)
B5' B6' B7' B12' 0.1(2)
B2' B6' B7' B12' -100.92(18)
B11' B6' B7' B12' 37.43(15)
C1' B6' B7' Cl1' 150.85(16)
B5' B6' B7' Cl1' -148.01(16)
B2' B6' B7' Cl1' 110.95(19)
B11' B6' B7' Cl1' -110.70(18)
C1' B2' B7' B6' -39.43(16)
B8' B2' B7' B6' -138.06(19)
B3' B2' B7' B6' -100.3(2)
C1' B2' B7' B11' -2.1(2)
B8' B2' B7' B11' -100.72(18)
B6' B2' B7' B11' 37.34(16)
B3' B2' B7' B11' -63.0(2)
C1' B2' B7' B8' 98.63(19)
B6' B2' B7' B8' 138.06(19)
B3' B2' B7' B8' 37.77(16)
C1' B2' B7' B12' 61.4(2)
B8' B2' B7' B12' -37.23(16)
B6' B2' B7' B12' 100.83(19)
B3' B2' B7' B12' 0.5(2)
C1' B2' B7' Cl1' -150.38(16)
B8' B2' B7' Cl1' 110.99(19)
B6' B2' B7' Cl1' -110.95(19)
B3' B2' B7' Cl1' 148.75(16)
C1' B3' B8' B2' -39.70(16)
B9' B3' B8' B2' -138.53(18)
B4' B3' B8' B2' -100.88(19)
C1' B3' B8' B7' -2.1(2)
B9' B3' B8' B7' -100.92(17)
B4' B3' B8' B7' -63.3(2)
B2' B3' B8' B7' 37.61(16)
C1' B3' B8' B12' 61.4(2)
B9' B3' B8' B12' -37.42(15)
B4' B3' B8' B12' 0.2(2)
B2' B3' B8' B12' 101.11(17)
C1' B3' B8' B9' 98.83(18)
B4' B3' B8' B9' 37.65(16)
B2' B3' B8' B9' 138.53(18)
C1' B3' B8' Cl2' -152.09(16)
B9' B3' B8' Cl2' 109.08(19)
B4' B3' B8' Cl2' 146.73(16)
B2' B3' B8' Cl2' -112.39(19)
C1' B2' B8' B3' 39.68(16)
B7' B2' B8' B3' 137.67(18)
B6' B2' B8' B3' 100.2(2)
C1' B2' B8' B7' -97.99(18)
B6' B2' B8' B7' -37.45(17)
B3' B2' B8' B7' -137.67(18)
C1' B2' B8' B12' -60.7(2)
B7' B2' B8' B12' 37.31(16)
B6' B2' B8' B12' -0.1(2)
B3' B2' B8' B12' -100.35(18)
C1' B2' B8' B9' 2.8(2)
B7' B2' B8' B9' 100.81(17)
B6' B2' B8' B9' 63.4(2)
B3' B2' B8' B9' -36.86(16)
C1' B2' B8' Cl2' 152.26(17)
B7' B2' B8' Cl2' -109.7(2)
B6' B2' B8' Cl2' -147.20(17)
B3' B2' B8' Cl2' 112.59(19)
B6' B7' B8' B3' -0.2(2)
B2' B7' B8' B3' -37.78(16)
B11' B7' B8' B3' 63.31(19)
B12' B7' B8' B3' 100.60(18)
Cl1' B7' B8' B3' -148.59(16)
B6' B7' B8' B2' 37.57(17)
B11' B7' B8' B2' 101.09(18)
B12' B7' B8' B2' 138.38(18)
Cl1' B7' B8' B2' -110.80(19)
B6' B7' B8' B12' -100.81(18)
B2' B7' B8' B12' -138.38(18)
B11' B7' B8' B12' -37.29(15)
Cl1' B7' B8' B12' 110.81(18)
B6' B7' B8' B9' -63.1(2)
B2' B7' B8' B9' -100.63(18)
B11' B7' B8' B9' 0.5(2)
B12' B7' B8' B9' 37.75(15)
Cl1' B7' B8' B9' 148.56(15)
B6' B7' B8' Cl2' 150.56(15)
B2' B7' B8' Cl2' 112.99(19)
B11' B7' B8' Cl2' -145.92(15)
B12' B7' B8' Cl2' -108.63(17)
Cl1' B7' B8' Cl2' 2.2(2)
C1' B4' B9' B3' -39.55(16)
B10' B4' B9' B3' -138.39(18)
B5' B4' B9' B3' -100.5(2)
C1' B4' B9' B10' 98.84(18)
B3' B4' B9' B10' 138.39(18)
B5' B4' B9' B10' 37.91(17)
C1' B4' B9' B8' -2.0(2)
B3' B4' B9' B8' 37.52(16)
B10' B4' B9' B8' -100.87(17)
B5' B4' B9' B8' -63.0(2)
C1' B4' B9' B12' 61.2(2)
B3' B4' B9' B12' 100.74(18)
B10' B4' B9' B12' -37.65(16)
B5' B4' B9' B12' 0.3(2)
C1' B4' B9' Cl3' -149.81(16)
B3' B4' B9' Cl3' -110.25(19)
B10' B4' B9' Cl3' 111.36(19)
B5' B4' B9' Cl3' 149.27(17)
C1' B3' B9' B4' 39.55(17)
B8' B3' B9' B4' 137.91(18)
B2' B3' B9' B4' 100.68(19)
C1' B3' B9' B10' 2.4(2)
B4' B3' B9' B10' -37.12(17)
B8' B3' B9' B10' 100.78(18)
B2' B3' B9' B10' 63.6(2)
C1' B3' B9' B8' -98.35(18)
B4' B3' B9' B8' -137.91(18)
B2' B3' B9' B8' -37.22(16)
C1' B3' B9' B12' -61.0(2)
B4' B3' B9' B12' -100.52(18)
B8' B3' B9' B12' 37.38(16)
B2' B3' B9' B12' 0.2(2)
C1' B3' B9' Cl3' 150.86(17)
B4' B3' B9' Cl3' 111.3(2)
B8' B3' B9' Cl3' -110.8(2)
B2' B3' B9' Cl3' -148.01(17)
B3' B8' B9' B4' -37.62(16)
B2' B8' B9' B4' -0.5(2)
B7' B8' B9' B4' 62.6(2)
B12' B8' B9' B4' 100.44(17)
Cl2' B8' B9' B4' -150.83(15)
B2' B8' B9' B3' 37.12(16)
B7' B8' B9' B3' 100.25(17)
B12' B8' B9' B3' 138.06(17)
Cl2' B8' B9' B3' -113.21(18)
B3' B8' B9' B10' -100.80(18)
B2' B8' B9' B10' -63.7(2)
B7' B8' B9' B10' -0.5(2)
B12' B8' B9' B10' 37.26(15)
Cl2' B8' B9' B10' 145.99(15)
B3' B8' B9' B12' -138.06(17)
B2' B8' B9' B12' -100.94(17)
B7' B8' B9' B12' -37.81(15)
Cl2' B8' B9' B12' 108.73(17)
B3' B8' B9' Cl3' 110.29(19)
B2' B8' B9' Cl3' 147.40(16)
B7' B8' B9' Cl3' -149.46(15)
B12' B8' B9' Cl3' -111.65(18)
Cl2' B8' B9' Cl3' -2.9(2)
C1' B4' B10' B5' 39.18(17)
B9' B4' B10' B5' 137.82(19)
B3' B4' B10' B5' 100.5(2)
C1' B4' B10' B9' -98.65(19)
B3' B4' B10' B9' -37.35(16)
B5' B4' B10' B9' -137.82(19)
C1' B4' B10' Cl4' 150.72(16)
B9' B4' B10' Cl4' -110.63(19)
B3' B4' B10' Cl4' -147.98(17)
B5' B4' B10' Cl4' 111.5(2)
C1' B4' B10' B12' -61.0(2)
B9' B4' B10' B12' 37.65(16)
B3' B4' B10' B12' 0.3(2)
B5' B4' B10' B12' -100.17(18)
C1' B4' B10' B11' 2.1(2)
B9' B4' B10' B11' 100.71(18)
B3' B4' B10' B11' 63.4(2)
B5' B4' B10' B11' -37.11(17)
C1' B5' B10' B4' -39.42(17)
B11' B5' B10' B4' -138.02(18)
B6' B5' B10' B4' -100.5(2)
C1' B5' B10' B9' -2.1(2)
B11' B5' B10' B9' -100.65(18)
B6' B5' B10' B9' -63.1(2)
B4' B5' B10' B9' 37.36(17)
C1' B5' B10' Cl4' -150.52(17)
B11' B5' B10' Cl4' 110.89(19)
B6' B5' B10' Cl4' 148.43(17)
B4' B5' B10' Cl4' -111.1(2)
C1' B5' B10' B12' 61.2(2)
B11' B5' B10' B12' -37.40(15)
B6' B5' B10' B12' 0.1(2)
B4' B5' B10' B12' 100.62(18)
C1' B5' B10' B11' 98.59(19)
B6' B5' B10' B11' 37.53(16)
B4' B5' B10' B11' 138.02(18)
B3' B9' B10' B4' 37.26(17)
B8' B9' B10' B4' 100.56(18)
B12' B9' B10' B4' 137.77(18)
Cl3' B9' B10' B4' -110.8(2)
B4' B9' B10' B5' -37.50(17)
B3' B9' B10' B5' -0.2(2)
B8' B9' B10' B5' 63.1(2)
B12' B9' B10' B5' 100.27(18)
Cl3' B9' B10' B5' -148.29(17)
B4' B9' B10' Cl4' 111.2(2)
B3' B9' B10' Cl4' 148.45(17)
B8' B9' B10' Cl4' -148.25(16)
B12' B9' B10' Cl4' -111.04(19)
Cl3' B9' B10' Cl4' 0.4(3)
B4' B9' B10' B12' -137.77(17)
B3' B9' B10' B12' -100.51(18)
B8' B9' B10' B12' -37.21(15)
Cl3' B9' B10' B12' 111.44(19)
B4' B9' B10' B11' -100.13(18)
B3' B9' B10' B11' -62.9(2)
B8' B9' B10' B11' 0.4(2)
B12' B9' B10' B11' 37.64(15)
Cl3' B9' B10' B11' 149.08(16)
C1' B5' B11' B6' 39.51(16)
B4' B5' B11' B6' 100.90(19)
B10' B5' B11' B6' 138.44(18)
C1' B5' B11' B7' 2.3(2)
B6' B5' B11' B7' -37.18(16)
B4' B5' B11' B7' 63.7(2)
B10' B5' B11' B7' 101.26(17)
C1' B5' B11' Cl5' 151.10(16)
B6' B5' B11' Cl5' 111.59(19)
B4' B5' B11' Cl5' -147.52(17)
B10' B5' B11' Cl5' -109.98(19)
C1' B5' B11' B12' -61.3(2)
B6' B5' B11' B12' -100.81(18)
B4' B5' B11' B12' 0.1(2)
B10' B5' B11' B12' 37.62(15)
C1' B5' B11' B10' -98.92(18)
B6' B5' B11' B10' -138.44(18)
B4' B5' B11' B10' -37.54(16)
C1' B6' B11' B5' -39.59(16)
B7' B6' B11' B5' -138.18(18)
B2' B6' B11' B5' -100.9(2)
C1' B6' B11' B7' 98.59(18)
B5' B6' B11' B7' 138.18(18)
B2' B6' B11' B7' 37.27(17)
C1' B6' B11' Cl5' -151.28(17)
B5' B6' B11' Cl5' -111.7(2)
B7' B6' B11' Cl5' 110.1(2)
B2' B6' B11' Cl5' 147.41(18)
C1' B6' B11' B12' 61.0(2)
B5' B6' B11' B12' 100.63(18)
B7' B6' B11' B12' -37.54(16)
B2' B6' B11' B12' -0.3(2)
C1' B6' B11' B10' -2.4(2)
B5' B6' B11' B10' 37.16(16)
B7' B6' B11' B10' -101.02(18)
B2' B6' B11' B10' -63.7(2)
B6' B7' B11' B5' 37.24(16)
B2' B7' B11' B5' -0.1(2)
B8' B7' B11' B5' -63.59(19)
B12' B7' B11' B5' -100.88(17)
Cl1' B7' B11' B5' 148.21(15)
B2' B7' B11' B6' -37.39(16)
B8' B7' B11' B6' -100.83(18)
B12' B7' B11' B6' -138.12(18)
Cl1' B7' B11' B6' 110.96(19)
B6' B7' B11' Cl5' -111.97(18)
B2' B7' B11' Cl5' -149.36(16)
B8' B7' B11' Cl5' 147.20(15)
B12' B7' B11' Cl5' 109.90(18)
Cl1' B7' B11' Cl5' -1.0(2)
B6' B7' B11' B12' 138.12(18)
B2' B7' B11' B12' 100.74(18)
B8' B7' B11' B12' 37.29(15)
Cl1' B7' B11' B12' -110.91(18)
B6' B7' B11' B10' 100.63(18)
B2' B7' B11' B10' 63.2(2)
B8' B7' B11' B10' -0.2(2)
B12' B7' B11' B10' -37.49(15)
Cl1' B7' B11' B10' -148.40(15)
B4' B10' B11' B5' 37.33(16)
B9' B10' B11' B5' 100.14(17)
Cl4' B10' B11' B5' -111.3(2)
B12' B10' B11' B5' 137.88(17)
B4' B10' B11' B6' 0.2(2)
B5' B10' B11' B6' -37.11(17)
B9' B10' B11' B6' 63.0(2)
Cl4' B10' B11' B6' -148.43(17)
B12' B10' B11' B6' 100.77(18)
B4' B10' B11' B7' -63.0(2)
B5' B10' B11' B7' -100.29(18)
B9' B10' B11' B7' -0.1(2)
Cl4' B10' B11' B7' 148.39(16)
B12' B10' B11' B7' 37.60(15)
B4' B10' B11' Cl5' 149.57(16)
B5' B10' B11' Cl5' 112.24(19)
B9' B10' B11' Cl5' -147.62(16)
Cl4' B10' B11' Cl5' 0.9(3)
B12' B10' B11' Cl5' -109.88(18)
B4' B10' B11' B12' -100.55(18)
B5' B10' B11' B12' -137.88(17)
B9' B10' B11' B12' -37.74(15)
Cl4' B10' B11' B12' 110.80(19)
B5' B11' B12' B8' 63.4(2)
B6' B11' B12' B8' 0.2(2)
B7' B11' B12' B8' -37.11(16)
Cl5' B11' B12' B8' -148.21(16)
B10' B11' B12' B8' 101.03(17)
B5' B11' B12' Cl6' -149.17(16)
B6' B11' B12' Cl6' 147.58(17)
B7' B11' B12' Cl6' 110.28(19)
Cl5' B11' B12' Cl6' -0.8(3)
B10' B11' B12' Cl6' -111.58(19)
B5' B11' B12' B10' -37.60(16)
B6' B11' B12' B10' -100.85(18)
B7' B11' B12' B10' -138.14(16)
Cl5' B11' B12' B10' 110.75(19)
B5' B11' B12' B9' 0.1(2)
B6' B11' B12' B9' -63.2(2)
B7' B11' B12' B9' -100.47(17)
Cl5' B11' B12' B9' 148.43(16)
B10' B11' B12' B9' 37.68(15)
B5' B11' B12' B7' 100.55(18)
B6' B11' B12' B7' 37.30(16)
Cl5' B11' B12' B7' -111.10(19)
B10' B11' B12' B7' 138.14(16)
B3' B8' B12' B11' -63.5(2)
B2' B8' B12' B11' 0.0(2)
B7' B8' B12' B11' 37.08(16)
B9' B8' B12' B11' -100.71(18)
Cl2' B8' B12' B11' 148.46(16)
B3' B8' B12' Cl6' 148.75(16)
B2' B8' B12' Cl6' -147.75(16)
B7' B8' B12' Cl6' -110.64(19)
B9' B8' B12' Cl6' 111.57(18)
Cl2' B8' B12' Cl6' 0.7(3)
B3' B8' B12' B10' 0.0(2)
B2' B8' B12' B10' 63.5(2)
B7' B8' B12' B10' 100.57(17)
B9' B8' B12' B10' -37.22(15)
Cl2' B8' B12' B10' -148.05(15)
B3' B8' B12' B9' 37.18(16)
B2' B8' B12' B9' 100.68(19)
B7' B8' B12' B9' 137.79(17)
Cl2' B8' B12' B9' -110.83(18)
B3' B8' B12' B7' -100.61(18)
B2' B8' B12' B7' -37.11(17)
B9' B8' B12' B7' -137.79(17)
Cl2' B8' B12' B7' 111.38(19)
B4' B10' B12' B11' 100.29(17)
B5' B10' B12' B11' 37.20(15)
B9' B10' B12' B11' 137.72(16)
Cl4' B10' B12' B11' -111.31(18)
B4' B10' B12' B8' -0.2(2)
B5' B10' B12' B8' -63.3(2)
B9' B10' B12' B8' 37.27(15)
Cl4' B10' B12' B8' 148.24(15)
B11' B10' B12' B8' -100.45(16)
B4' B10' B12' Cl6' -148.54(15)
B5' B10' B12' Cl6' 148.37(16)
B9' B10' B12' Cl6' -111.11(18)
Cl4' B10' B12' Cl6' -0.1(3)
B11' B10' B12' Cl6' 111.17(18)
B4' B10' B12' B9' -37.44(15)
B5' B10' B12' B9' -100.52(17)
Cl4' B10' B12' B9' 110.96(18)
B11' B10' B12' B9' -137.72(16)
B4' B10' B12' B7' 63.0(2)
B5' B10' B12' B7' -0.1(2)
B9' B10' B12' B7' 100.46(16)
Cl4' B10' B12' B7' -148.57(15)
B11' B10' B12' B7' -37.26(15)
B4' B9' B12' B11' -0.2(2)
B3' B9' B12' B11' 63.2(2)
B10' B9' B12' B11' -37.76(15)
B8' B9' B12' B11' 100.57(17)
Cl3' B9' B12' B11' -149.05(16)
B4' B9' B12' B8' -100.79(18)
B3' B9' B12' B8' -37.37(16)
B10' B9' B12' B8' -138.34(16)
Cl3' B9' B12' B8' 110.4(2)
B4' B9' B12' Cl6' 149.03(16)
B3' B9' B12' Cl6' -147.55(16)
B10' B9' B12' Cl6' 111.48(18)
B8' B9' B12' Cl6' -110.18(19)
Cl3' B9' B12' Cl6' 0.2(3)
B4' B9' B12' B10' 37.55(16)
B3' B9' B12' B10' 100.97(18)
B8' B9' B12' B10' 138.34(16)
Cl3' B9' B12' B10' -111.3(2)
B4' B9' B12' B7' -63.2(2)
B3' B9' B12' B7' 0.2(2)
B10' B9' B12' B7' -100.80(17)
B8' B9' B12' B7' 37.54(15)
Cl3' B9' B12' B7' 147.91(17)
B6' B7' B12' B11' -37.46(16)
B2' B7' B12' B11' -101.10(18)
B8' B7' B12' B11' -138.31(17)
Cl1' B7' B12' B11' 110.68(18)
B6' B7' B12' B8' 100.84(18)
B2' B7' B12' B8' 37.20(16)
B11' B7' B12' B8' 138.31(17)
Cl1' B7' B12' B8' -111.02(19)
B6' B7' B12' Cl6' -148.81(16)
B2' B7' B12' Cl6' 147.55(16)
B11' B7' B12' Cl6' -111.35(18)
B8' B7' B12' Cl6' 110.34(18)
Cl1' B7' B12' Cl6' -0.7(2)
B6' B7' B12' B10' 0.0(2)
B2' B7' B12' B10' -63.7(2)
B11' B7' B12' B10' 37.42(15)
B8' B7' B12' B10' -100.88(17)
Cl1' B7' B12' B10' 148.10(15)
B6' B7' B12' B9' 63.2(2)
B2' B7' B12' B9' -0.4(2)
B11' B7' B12' B9' 100.66(18)
B8' B7' B12' B9' -37.64(16)
Cl1' B7' B12' B9' -148.66(16)
P1 Ir1 C1# O1# -105(9)
C3" Ir1 C1# O1# 65(9)
C6" Ir1 C1# O1# 125(8)
C4" Ir1 C1# O1# 101(9)
C5" Ir1 C1# O1# 128(9)
C2" Ir1 C1# O1# 32(9)
C1" Ir1 C1# O1# 10(9)
